data_4332664
loop_
_publ_author_name
'Kurahashi, Takuya'
'Oda, Kenji'
'Sugimoto, Manabu'
'Ogura, Takashi'
'Fujii, Hiroshi'

_publ_section_title
;
 Trigonal-Bipyramidal Geometry Induced by an External Water Ligand in a
 Sterically Hindered Iron Salen Complex, Related to the Active Site of
 Protocatechuate 3,4-Dioxygenase
;
_journal_issue 19
_journal_name_full 'Inorganic Chemistry'
_journal_page_first 7709
_journal_page_last 7721
_journal_paper_doi 10.1021/ic060650p
_journal_volume 45
_journal_year 2006
_chemical_formula_moiety 'C51 H53 Fe N2 O3, C1 H3 O'
_chemical_formula_sum 'C52 H56 Fe N2 O4'
_chemical_formula_weight 828.87
_space_group_IT_number 14
_symmetry_cell_setting monoclinic
_symmetry_Int_Tables_number 14
_symmetry_space_group_name_Hall '-P 2yn'
_symmetry_space_group_name_H-M 'P 1 21/n 1'
_cell_angle_alpha 90
_cell_angle_beta 92.542(3)
_cell_angle_gamma 90
_cell_formula_units_Z 4
_cell_length_a 15.643(4)
_cell_length_b 11.169(3)
_cell_length_c 25.931(7)
_cell_measurement_reflns_used 11653
_cell_measurement_temperature 173.2
_cell_measurement_theta_max 27.5
_cell_measurement_theta_min 3.1
_cell_volume 4526(2)
_computing_cell_refinement CRYSTALCLEAR
_computing_data_collection CRYSTALCLEAR
_computing_data_reduction 'teXsan Ver. 1.11'
_computing_publication_material 'teXsan Ver. 1.11'
_computing_structure_refinement 'teXsan Ver. 1.10'
_computing_structure_solution SIR92
_diffrn_detector_area_resol_mean 14.62
_diffrn_measured_fraction_theta_full 0.9936
_diffrn_measured_fraction_theta_max 0.9936
_diffrn_measurement_device_type 'Rigaku/MSC Mercury CCD'
_diffrn_measurement_method \w
_diffrn_radiation_type 'Mo K\a'
_diffrn_radiation_wavelength 0.7107
_diffrn_reflns_av_R_equivalents 0.039
_diffrn_reflns_limit_h_max 14
_diffrn_reflns_limit_h_min -20
_diffrn_reflns_limit_k_max 14
_diffrn_reflns_limit_k_min -13
_diffrn_reflns_limit_l_max 33
_diffrn_reflns_limit_l_min -27
_diffrn_reflns_number 36955
_diffrn_reflns_theta_full 27.49
_diffrn_reflns_theta_max 27.49
_exptl_absorpt_coefficient_mu 0.379
_exptl_absorpt_correction_T_max 0.945
_exptl_absorpt_correction_T_min 0.945
_exptl_absorpt_correction_type multi-scan
_exptl_absorpt_process_details '(Jacobson, 1998)'
_exptl_crystal_colour Black
_exptl_crystal_density_diffrn 1.216
_exptl_crystal_density_method 'not measured'
_exptl_crystal_description Prism
_exptl_crystal_size_max 0.400
_exptl_crystal_size_mid 0.200
_exptl_crystal_size_min 0.150
_refine_diff_density_max 0.94
_refine_diff_density_min -0.42
_refine_ls_extinction_method none
_refine_ls_goodness_of_fit_ref 1.820
_refine_ls_hydrogen_treatment noref
_refine_ls_number_parameters 532
_refine_ls_number_reflns 10327
_refine_ls_R_factor_gt 0.0778
_refine_ls_shift/su_max 0.0004
_refine_ls_structure_factor_coef Fsqd
_refine_ls_weighting_details 'w = 1/[\s^2^(Fo^2^) + (0.05000(Max(Fo^2^,0) + 2Fc^2^)/3)^2^]'
_refine_ls_weighting_scheme calc
_refine_ls_wR_factor_ref 0.1782
_reflns_number_gt 8162
_reflns_number_total 10327
_reflns_threshold_expression F^2^>2.0\s(F^2^)
_cod_data_source_file ic060650psup3.cif
_cod_data_source_block '_XMS1M'
_cod_original_formula_sum 'C52 H56 Fe N2 O4 '
_cod_database_code 4332664

loop_
_symmetry_equiv_pos_as_xyz
x,y,z
1/2-x,1/2+y,1/2-z
-x,-y,-z
1/2+x,1/2-y,1/2+z

loop_
_atom_site_label
_atom_site_type_symbol
_atom_site_fract_x
_atom_site_fract_y
_atom_site_fract_z
_atom_site_U_iso_or_equiv
_atom_site_adp_type
_atom_site_occupancy
_atom_site_calc_flag
Fe(1) Fe 0.50761(3) 0.22329(4) 0.76338(1) 0.0237(1) Uani 1.00 d
O(1) O 0.5972(1) 0.1128(2) 0.77731(8) 0.0369(6) Uani 1.00 d
O(2) O 0.5290(1) 0.3169(2) 0.82349(7) 0.0249(5) Uani 1.00 d
O(3) O 0.4100(1) 0.1333(2) 0.76906(9) 0.0437(7) Uani 1.00 d
O(4) O 0.2568(2) 0.2274(4) 0.7451(1) 0.080(1) Uani 1.00 d
N(1) N 0.5459(1) 0.2237(2) 0.68630(8) 0.0233(6) Uani 1.00 d
N(2) N 0.4443(1) 0.3727(2) 0.73123(8) 0.0239(6) Uani 1.00 d
C(1) C 0.4818(2) 0.4025(3) 0.8432(1) 0.0266(7) Uani 1.00 d
C(2) C 0.4909(2) 0.4238(3) 0.8972(1) 0.0293(8) Uani 1.00 d
C(3) C 0.4438(2) 0.5158(4) 0.9175(1) 0.047(1) Uani 1.00 d
C(4) C 0.3885(3) 0.5865(4) 0.8879(1) 0.057(1) Uani 1.00 d
C(5) C 0.3782(2) 0.5645(3) 0.8357(1) 0.0461(10) Uani 1.00 d
C(6) C 0.4246(2) 0.4730(3) 0.8130(1) 0.0301(8) Uani 1.00 d
C(7) C 0.4098(2) 0.4547(3) 0.7582(1) 0.0285(7) Uani 1.00 d
C(8) C 0.4212(2) 0.3593(2) 0.67556(10) 0.0219(7) Uani 1.00 d
C(9) C 0.4997(2) 0.3060(2) 0.6495(1) 0.0241(7) Uani 1.00 d
C(10) C 0.6107(2) 0.1670(3) 0.6694(1) 0.0320(8) Uani 1.00 d
C(11) C 0.6640(2) 0.0842(3) 0.6975(1) 0.0358(9) Uani 1.00 d
C(12) C 0.7277(2) 0.0249(4) 0.6705(1) 0.051(1) Uani 1.00 d
C(13) C 0.7784(3) -0.0613(4) 0.6941(2) 0.060(1) Uani 1.00 d
C(14) C 0.7635(3) -0.0924(4) 0.7448(2) 0.061(1) Uani 1.00 d
C(15) C 0.7029(2) -0.0360(3) 0.7737(1) 0.0420(9) Uani 1.00 d
C(16) C 0.6532(2) 0.0560(3) 0.7501(1) 0.0345(8) Uani 1.00 d
C(17) C 0.5464(2) 0.3454(3) 0.9308(1) 0.0302(8) Uani 1.00 d
C(18) C 0.6212(2) 0.3900(3) 0.9556(1) 0.0345(8) Uani 1.00 d
C(19) C 0.6720(2) 0.3146(4) 0.9866(1) 0.048(1) Uani 1.00 d
C(20) C 0.6492(3) 0.1985(4) 0.9937(1) 0.063(1) Uani 1.00 d
C(21) C 0.5755(3) 0.1545(3) 0.9707(1) 0.060(1) Uani 1.00 d
C(22) C 0.5232(2) 0.2261(3) 0.9391(1) 0.0431(10) Uani 1.00 d
C(23) C 0.6470(3) 0.5186(4) 0.9493(1) 0.051(1) Uani 1.00 d
C(24) C 0.4432(3) 0.1741(4) 0.9145(2) 0.071(1) Uani 1.00 d
C(25) C 0.3874(2) 0.4689(2) 0.64685(10) 0.0228(7) Uani 1.00 d
C(26) C 0.4341(2) 0.5760(3) 0.6447(1) 0.0280(7) Uani 1.00 d
C(27) C 0.4031(2) 0.6683(3) 0.6133(1) 0.0338(8) Uani 1.00 d
C(28) C 0.3285(2) 0.6598(3) 0.5832(1) 0.0364(9) Uani 1.00 d
C(29) C 0.2814(2) 0.5551(3) 0.5875(1) 0.0342(8) Uani 1.00 d
C(30) C 0.3083(2) 0.4604(3) 0.6186(1) 0.0259(7) Uani 1.00 d
C(31) C 0.5157(2) 0.5999(3) 0.6764(1) 0.0410(9) Uani 1.00 d
C(32) C 0.2978(3) 0.7619(4) 0.5492(2) 0.056(1) Uani 1.00 d
C(33) C 0.2514(2) 0.3518(3) 0.6217(1) 0.0331(8) Uani 1.00 d
C(34) C 0.4753(2) 0.2481(3) 0.5974(1) 0.0249(7) Uani 1.00 d
C(35) C 0.5025(2) 0.3050(3) 0.5521(1) 0.0306(8) Uani 1.00 d
C(36) C 0.4776(2) 0.2563(3) 0.5044(1) 0.0353(8) Uani 1.00 d
C(37) C 0.4281(2) 0.1538(3) 0.4996(1) 0.0352(8) Uani 1.00 d
C(38) C 0.4044(2) 0.0983(3) 0.5440(1) 0.0325(8) Uani 1.00 d
C(39) C 0.4269(2) 0.1430(3) 0.5932(1) 0.0283(7) Uani 1.00 d
C(40) C 0.5580(2) 0.4142(3) 0.5532(1) 0.0416(9) Uani 1.00 d
C(41) C 0.4021(2) 0.1025(4) 0.4470(1) 0.048(1) Uani 1.00 d
C(42) C 0.3981(2) 0.0713(3) 0.6387(1) 0.0403(9) Uani 1.00 d
C(43) C 0.6842(2) -0.0774(3) 0.8264(1) 0.047(1) Uani 1.00 d
C(44) C 0.6326(3) -0.1778(4) 0.8316(2) 0.072(1) Uani 1.00 d
C(45) C 0.6123(4) -0.2164(4) 0.8807(2) 0.095(2) Uani 1.00 d
C(46) C 0.6458(4) -0.1590(5) 0.9240(2) 0.081(2) Uani 1.00 d
C(47) C 0.6969(3) -0.0602(4) 0.9187(1) 0.055(1) Uani 1.00 d
C(48) C 0.7144(2) -0.0151(3) 0.8702(1) 0.0430(10) Uani 1.00 d
C(49) C 0.5971(5) -0.2466(5) 0.7859(2) 0.111(2) Uani 1.00 d
C(50) C 0.7597(3) 0.1014(4) 0.8662(2) 0.057(1) Uani 1.00 d
C(51) C 0.4042(4) 0.0110(4) 0.7826(2) 0.088(2) Uani 1.00 d
C(52) C 0.2238(3) 0.2632(6) 0.7896(2) 0.090(2) Uani 1.00 d
H(1) H 0.4497 0.5316 0.9536 0.0537 Uiso 1.00 calc
H(2) H 0.3581 0.6490 0.9033 0.0601 Uiso 1.00 calc
H(3) H 0.3390 0.6115 0.8151 0.0520 Uiso 1.00 calc
H(4) H 0.3711 0.5074 0.7409 0.0343 Uiso 1.00 calc
H(5) H 0.3768 0.3007 0.6731 0.0278 Uiso 1.00 calc
H(6) H 0.5371 0.3707 0.6432 0.0295 Uiso 1.00 calc
H(7) H 0.6234 0.1803 0.6344 0.0376 Uiso 1.00 calc
H(8) H 0.7360 0.0449 0.6353 0.0577 Uiso 1.00 calc
H(9) H 0.8223 -0.0991 0.6765 0.0682 Uiso 1.00 calc
H(10) H 0.7963 -0.1555 0.7601 0.0671 Uiso 1.00 calc
H(11) H 0.7235 0.3435 1.0029 0.0539 Uiso 1.00 calc
H(12) H 0.6834 0.1467 1.0147 0.0705 Uiso 1.00 calc
H(13) H 0.5606 0.0731 0.9767 0.0698 Uiso 1.00 calc
H(14) H 0.7020 0.5209 0.9342 0.0611 Uiso 1.00 calc
H(15) H 0.6068 0.5587 0.9276 0.0611 Uiso 1.00 calc
H(16) H 0.6515 0.5559 0.9821 0.0611 Uiso 1.00 calc
H(17) H 0.4154 0.2333 0.8944 0.0828 Uiso 1.00 calc
H(18) H 0.4587 0.1084 0.8936 0.0828 Uiso 1.00 calc
H(19) H 0.4077 0.1470 0.9408 0.0828 Uiso 1.00 calc
H(20) H 0.4348 0.7407 0.6123 0.0398 Uiso 1.00 calc
H(21) H 0.2285 0.5473 0.5683 0.0403 Uiso 1.00 calc
H(22) H 0.5303 0.5321 0.6964 0.0490 Uiso 1.00 calc
H(23) H 0.5600 0.6187 0.6540 0.0490 Uiso 1.00 calc
H(24) H 0.5064 0.6668 0.6985 0.0490 Uiso 1.00 calc
H(25) H 0.2899 0.8305 0.5700 0.0672 Uiso 1.00 calc
H(26) H 0.3404 0.7789 0.5248 0.0672 Uiso 1.00 calc
H(27) H 0.2463 0.7403 0.5317 0.0672 Uiso 1.00 calc
H(28) H 0.1981 0.3746 0.6349 0.0395 Uiso 1.00 calc
H(29) H 0.2426 0.3180 0.5884 0.0395 Uiso 1.00 calc
H(30) H 0.2783 0.2945 0.6443 0.0395 Uiso 1.00 calc
H(31) H 0.4955 0.2942 0.4738 0.0411 Uiso 1.00 calc
H(32) H 0.3720 0.0264 0.5412 0.0377 Uiso 1.00 calc
H(33) H 0.6105 0.3961 0.5375 0.0475 Uiso 1.00 calc
H(34) H 0.5298 0.4769 0.5343 0.0475 Uiso 1.00 calc
H(35) H 0.5696 0.4390 0.5877 0.0475 Uiso 1.00 calc
H(36) H 0.3412 0.1002 0.4432 0.0564 Uiso 1.00 calc
H(37) H 0.4234 0.1527 0.4206 0.0564 Uiso 1.00 calc
H(38) H 0.4245 0.0248 0.4440 0.0564 Uiso 1.00 calc
H(39) H 0.3371 0.0657 0.6372 0.0486 Uiso 1.00 calc
H(40) H 0.4217 -0.0070 0.6375 0.0486 Uiso 1.00 calc
H(41) H 0.4165 0.1093 0.6699 0.0486 Uiso 1.00 calc
H(42) H 0.5720 -0.2814 0.8849 0.1001 Uiso 1.00 calc
H(43) H 0.6332 -0.1843 0.9577 0.0927 Uiso 1.00 calc
H(44) H 0.7227 -0.0239 0.9488 0.0646 Uiso 1.00 calc
H(45) H 0.5351 -0.2403 0.7859 0.1111 Uiso 1.00 calc
H(46) H 0.6156 -0.2119 0.7552 0.1111 Uiso 1.00 calc
H(47) H 0.6127 -0.3269 0.7886 0.1111 Uiso 1.00 calc
H(48) H 0.7766 0.1305 0.8994 0.0634 Uiso 1.00 calc
H(49) H 0.8095 0.0922 0.8463 0.0634 Uiso 1.00 calc
H(50) H 0.7228 0.1585 0.8492 0.0634 Uiso 1.00 calc
H(51) H 0.3469 -0.0157 0.7829 0.0967 Uiso 1.00 calc
H(52) H 0.4347 -0.0378 0.7590 0.0967 Uiso 1.00 calc
H(53) H 0.4307 -0.0021 0.8167 0.0967 Uiso 1.00 calc
H(54) H 0.2641 0.2583 0.8180 0.0950 Uiso 1.00 calc
H(55) H 0.2078 0.3491 0.7865 0.0950 Uiso 1.00 calc
H(56) H 0.1732 0.2218 0.7974 0.0950 Uiso 1.00 calc

loop_
_atom_site_aniso_label
_atom_site_aniso_U_11
_atom_site_aniso_U_22
_atom_site_aniso_U_33
_atom_site_aniso_U_12
_atom_site_aniso_U_13
_atom_site_aniso_U_23
Fe(1) 0.0267(2) 0.0241(2) 0.0201(2) 0.0031(2) -0.0005(1) 0.0007(2)
O(1) 0.051(1) 0.033(1) 0.026(1) 0.019(1) -0.0029(9) 0.0006(9)
O(2) 0.0257(10) 0.028(1) 0.0204(9) 0.0048(8) -0.0007(7) -0.0014(8)
O(3) 0.047(1) 0.039(1) 0.045(1) -0.019(1) 0.006(1) 0.004(1)
O(4) 0.053(2) 0.142(3) 0.044(2) -0.020(2) -0.010(1) 0.009(2)
N(1) 0.024(1) 0.025(1) 0.021(1) 0.003(1) -0.0015(9) -0.0011(10)
N(2) 0.023(1) 0.029(1) 0.020(1) 0.002(1) -0.0018(9) 0.0010(10)
C(1) 0.025(1) 0.034(2) 0.021(1) 0.002(1) 0.005(1) -0.002(1)
C(2) 0.031(2) 0.038(2) 0.018(1) 0.007(1) 0.002(1) 0.000(1)
C(3) 0.056(2) 0.063(3) 0.023(2) 0.025(2) 0.003(1) -0.007(2)
C(4) 0.067(3) 0.072(3) 0.032(2) 0.046(2) 0.007(2) -0.009(2)
C(5) 0.051(2) 0.056(2) 0.031(2) 0.031(2) -0.001(1) -0.001(2)
C(6) 0.031(2) 0.038(2) 0.022(1) 0.010(1) 0.001(1) -0.002(1)
C(7) 0.026(1) 0.034(2) 0.025(1) 0.011(1) -0.002(1) 0.000(1)
C(8) 0.022(1) 0.024(1) 0.019(1) 0.001(1) -0.0027(10) -0.002(1)
C(9) 0.027(1) 0.023(1) 0.023(1) 0.000(1) 0.000(1) 0.003(1)
C(10) 0.029(2) 0.043(2) 0.024(1) 0.007(1) -0.001(1) -0.004(1)
C(11) 0.034(2) 0.041(2) 0.032(2) 0.013(1) -0.004(1) -0.010(1)
C(12) 0.040(2) 0.071(3) 0.042(2) 0.026(2) -0.002(2) -0.013(2)
C(13) 0.052(2) 0.071(3) 0.057(2) 0.036(2) -0.008(2) -0.016(2)
C(14) 0.063(3) 0.059(3) 0.060(2) 0.040(2) -0.022(2) -0.015(2)
C(15) 0.047(2) 0.038(2) 0.040(2) 0.015(2) -0.014(1) -0.009(2)
C(16) 0.038(2) 0.034(2) 0.031(2) 0.011(1) -0.007(1) -0.008(1)
C(17) 0.038(2) 0.035(2) 0.018(1) 0.005(1) 0.006(1) 0.001(1)
C(18) 0.041(2) 0.044(2) 0.019(1) 0.006(2) 0.003(1) -0.006(1)
C(19) 0.051(2) 0.065(3) 0.025(2) 0.016(2) -0.008(1) -0.008(2)
C(20) 0.093(3) 0.064(3) 0.030(2) 0.035(3) -0.012(2) 0.006(2)
C(21) 0.108(4) 0.039(2) 0.033(2) 0.006(2) 0.000(2) 0.012(2)
C(22) 0.061(2) 0.041(2) 0.027(2) -0.005(2) 0.004(1) 0.005(1)
C(23) 0.059(2) 0.055(2) 0.039(2) -0.006(2) 0.001(2) -0.004(2)
C(24) 0.083(3) 0.067(3) 0.063(3) -0.031(3) 0.008(2) 0.010(2)
C(25) 0.027(1) 0.020(1) 0.021(1) 0.002(1) 0.000(1) 0.000(1)
C(26) 0.031(2) 0.026(2) 0.026(1) -0.002(1) -0.001(1) -0.003(1)
C(27) 0.046(2) 0.022(2) 0.033(2) -0.002(1) 0.004(1) -0.002(1)
C(28) 0.047(2) 0.029(2) 0.032(2) 0.004(1) -0.003(1) 0.003(1)
C(29) 0.036(2) 0.034(2) 0.032(2) 0.008(1) -0.010(1) -0.002(1)
C(30) 0.029(1) 0.027(1) 0.022(1) 0.000(1) -0.003(1) -0.002(1)
C(31) 0.041(2) 0.036(2) 0.045(2) -0.009(2) -0.007(1) 0.000(2)
C(32) 0.070(3) 0.044(2) 0.052(2) 0.005(2) -0.009(2) 0.015(2)
C(33) 0.028(2) 0.035(2) 0.035(2) -0.005(1) -0.009(1) 0.002(1)
C(34) 0.025(1) 0.029(2) 0.020(1) 0.003(1) 0.000(1) 0.001(1)
C(35) 0.032(2) 0.035(2) 0.024(1) 0.000(1) 0.002(1) 0.002(1)
C(36) 0.038(2) 0.046(2) 0.022(1) 0.000(1) 0.003(1) 0.000(1)
C(37) 0.034(2) 0.044(2) 0.027(1) 0.004(1) -0.002(1) -0.009(1)
C(38) 0.034(2) 0.031(2) 0.033(2) 0.001(1) 0.000(1) -0.006(1)
C(39) 0.034(2) 0.027(2) 0.024(1) 0.004(1) -0.001(1) -0.002(1)
C(40) 0.055(2) 0.045(2) 0.024(1) -0.015(2) 0.006(1) 0.004(1)
C(41) 0.055(2) 0.061(2) 0.029(2) -0.006(2) -0.001(1) -0.013(2)
C(42) 0.055(2) 0.032(2) 0.033(2) -0.009(2) 0.001(1) 0.000(1)
C(43) 0.058(2) 0.034(2) 0.045(2) 0.018(2) -0.023(2) 0.000(2)
C(44) 0.114(4) 0.035(2) 0.062(3) -0.001(2) -0.036(3) 0.012(2)
C(45) 0.138(5) 0.059(3) 0.083(4) -0.028(3) -0.047(3) 0.037(3)
C(46) 0.109(4) 0.068(3) 0.062(3) -0.005(3) -0.024(3) 0.029(3)
C(47) 0.064(3) 0.057(3) 0.043(2) 0.015(2) -0.017(2) 0.000(2)
C(48) 0.042(2) 0.043(2) 0.043(2) 0.015(2) -0.012(1) -0.004(2)
C(49) 0.181(7) 0.048(3) 0.096(4) -0.038(3) -0.069(4) 0.012(3)
C(50) 0.053(2) 0.067(3) 0.051(2) -0.012(2) -0.002(2) -0.013(2)
C(51) 0.126(4) 0.054(3) 0.085(3) -0.049(3) 0.010(3) 0.007(3)
C(52) 0.056(3) 0.132(5) 0.082(4) 0.005(3) 0.011(3) 0.040(3)

loop_
_atom_type_symbol
_atom_type_description
_atom_type_scat_dispersion_real
_atom_type_scat_dispersion_imag
_atom_type_scat_source
C C 0.003 0.002
;International Tables for Crystallography
(1992, Vol. C, Tables 4.2.6.8 and 6.1.1.1)
;
H H 0.000 0.000
;International Tables for Crystallography
(1992, Vol. C, Table 6.1.1.2)
;
Fe Fe 0.346 0.844
;International Tables for Crystallography
(1992, Vol. C, Tables 4.2.6.8 and 6.1.1.1)
;
N N 0.006 0.003
;International Tables for Crystallography
(1992, Vol. C, Tables 4.2.6.8 and 6.1.1.1)
;
O O 0.011 0.006
;International Tables for Crystallography
(1992, Vol. C, Tables 4.2.6.8 and 6.1.1.1)
;

loop_
_geom_angle_atom_site_label_1
_geom_angle_atom_site_label_2
_geom_angle_atom_site_label_3
_geom_angle
_geom_angle_publ_flag
O(1) Fe(1) O(2) 95.79(9) yes
O(1) Fe(1) O(3) 103.8(1) yes
O(1) Fe(1) N(1) 86.76(9) yes
O(1) Fe(1) N(2) 158.38(9) yes
O(2) Fe(1) O(3) 110.66(9) yes
O(2) Fe(1) N(1) 136.92(9) yes
O(2) Fe(1) N(2) 87.18(8) yes
O(3) Fe(1) N(1) 110.37(10) yes
O(3) Fe(1) N(2) 95.1(1) yes
N(1) Fe(1) N(2) 76.71(9) yes
Fe(1) O(1) C(16) 136.0(2) yes
Fe(1) O(2) C(1) 129.4(2) yes
Fe(1) O(3) C(51) 127.6(3) yes
Fe(1) N(1) C(9) 117.2(2) yes
Fe(1) N(1) C(10) 125.5(2) yes
C(9) N(1) C(10) 116.9(2) yes
Fe(1) N(2) C(7) 123.6(2) yes
Fe(1) N(2) C(8) 113.5(2) yes
C(7) N(2) C(8) 120.8(2) yes
O(2) C(1) C(2) 118.0(2) yes
O(2) C(1) C(6) 122.8(2) yes
C(2) C(1) C(6) 119.2(3) yes
C(1) C(2) C(3) 117.9(3) yes
C(1) C(2) C(17) 120.6(3) yes
C(3) C(2) C(17) 121.5(3) yes
C(2) C(3) C(4) 123.1(3) yes
C(3) C(4) C(5) 119.1(3) yes
C(4) C(5) C(6) 120.3(3) yes
C(1) C(6) C(5) 120.3(3) yes
C(1) C(6) C(7) 122.7(3) yes
C(5) C(6) C(7) 117.1(3) yes
N(2) C(7) C(6) 125.7(3) yes
N(2) C(8) C(9) 107.4(2) yes
N(2) C(8) C(25) 117.5(2) yes
C(9) C(8) C(25) 111.2(2) yes
N(1) C(9) C(8) 109.3(2) yes
N(1) C(9) C(34) 113.5(2) yes
C(8) C(9) C(34) 112.1(2) yes
N(1) C(10) C(11) 126.6(3) yes
C(10) C(11) C(12) 117.4(3) yes
C(10) C(11) C(16) 123.0(3) yes
C(12) C(11) C(16) 119.5(3) yes
C(11) C(12) C(13) 120.9(3) yes
C(12) C(13) C(14) 118.7(3) yes
C(13) C(14) C(15) 123.1(3) yes
C(14) C(15) C(16) 118.1(3) yes
C(14) C(15) C(43) 121.6(3) yes
C(16) C(15) C(43) 120.0(3) yes
O(1) C(16) C(11) 121.4(3) yes
O(1) C(16) C(15) 119.0(3) yes
C(11) C(16) C(15) 119.6(3) yes
C(2) C(17) C(18) 120.9(3) yes
C(2) C(17) C(22) 120.1(3) yes
C(18) C(17) C(22) 119.0(3) yes
C(17) C(18) C(19) 119.6(3) yes
C(17) C(18) C(23) 120.9(3) yes
C(19) C(18) C(23) 119.5(3) yes
C(18) C(19) C(20) 120.7(3) yes
C(19) C(20) C(21) 120.3(3) yes
C(20) C(21) C(22) 121.1(4) yes
C(17) C(22) C(21) 119.3(3) yes
C(17) C(22) C(24) 121.5(3) yes
C(21) C(22) C(24) 119.3(4) yes
C(8) C(25) C(26) 122.5(2) yes
C(8) C(25) C(30) 118.6(2) yes
C(26) C(25) C(30) 118.8(3) yes
C(25) C(26) C(27) 119.1(3) yes
C(25) C(26) C(31) 123.9(3) yes
C(27) C(26) C(31) 116.9(3) yes
C(26) C(27) C(28) 123.1(3) yes
C(27) C(28) C(29) 116.8(3) yes
C(27) C(28) C(32) 121.3(3) yes
C(29) C(28) C(32) 121.9(3) yes
C(28) C(29) C(30) 122.8(3) yes
C(25) C(30) C(29) 119.2(3) yes
C(25) C(30) C(33) 122.1(3) yes
C(29) C(30) C(33) 118.8(3) yes
C(9) C(34) C(35) 118.0(2) yes
C(9) C(34) C(39) 122.5(2) yes
C(35) C(34) C(39) 119.5(3) yes
C(34) C(35) C(36) 118.7(3) yes
C(34) C(35) C(40) 123.0(3) yes
C(36) C(35) C(40) 118.3(3) yes
C(35) C(36) C(37) 122.5(3) yes
C(36) C(37) C(38) 118.0(3) yes
C(36) C(37) C(41) 121.3(3) yes
C(38) C(37) C(41) 120.7(3) yes
C(37) C(38) C(39) 122.4(3) yes
C(34) C(39) C(38) 119.0(3) yes
C(34) C(39) C(42) 124.3(3) yes
C(38) C(39) C(42) 116.7(3) yes
C(15) C(43) C(44) 118.7(3) yes
C(15) C(43) C(48) 121.4(3) yes
C(44) C(43) C(48) 119.9(4) yes
C(43) C(44) C(45) 119.6(4) yes
C(43) C(44) C(49) 122.2(4) yes
C(45) C(44) C(49) 118.2(5) yes
C(44) C(45) C(46) 120.5(5) yes
C(45) C(46) C(47) 119.7(4) yes
C(46) C(47) C(48) 121.2(4) yes
C(43) C(48) C(47) 118.8(4) yes
C(43) C(48) C(50) 121.5(3) yes
C(47) C(48) C(50) 119.5(3) yes

loop_
_geom_bond_atom_site_label_1
_geom_bond_atom_site_label_2
_geom_bond_distance
_geom_bond_publ_flag
Fe(1) O(1) 1.890(2) yes
Fe(1) O(2) 1.894(2) yes
Fe(1) O(3) 1.840(2) yes
Fe(1) N(1) 2.112(2) yes
Fe(1) N(2) 2.094(2) yes
O(1) C(16) 1.313(4) yes
O(2) C(1) 1.324(3) yes
O(3) C(51) 1.413(5) yes
O(4) C(52) 1.346(6) yes
N(1) C(9) 1.488(3) yes
N(1) C(10) 1.289(4) yes
N(2) C(7) 1.286(4) yes
N(2) C(8) 1.480(3) yes
C(1) C(2) 1.421(4) yes
C(1) C(6) 1.406(4) yes
C(2) C(3) 1.381(4) yes
C(2) C(17) 1.488(4) yes
C(3) C(4) 1.378(5) yes
C(4) C(5) 1.379(4) yes
C(5) C(6) 1.398(4) yes
C(6) C(7) 1.442(4) yes
C(8) C(9) 1.546(4) yes
C(8) C(25) 1.515(4) yes
C(9) C(34) 1.531(4) yes
C(10) C(11) 1.424(4) yes
C(11) C(12) 1.409(4) yes
C(11) C(16) 1.416(4) yes
C(12) C(13) 1.374(5) yes
C(13) C(14) 1.390(6) yes
C(14) C(15) 1.387(5) yes
C(15) C(16) 1.412(4) yes
C(15) C(43) 1.482(5) yes
C(17) C(18) 1.401(4) yes
C(17) C(22) 1.400(5) yes
C(18) C(19) 1.389(5) yes
C(18) C(23) 1.503(5) yes
C(19) C(20) 1.360(6) yes
C(20) C(21) 1.365(6) yes
C(21) C(22) 1.386(5) yes
C(22) C(24) 1.496(6) yes
C(25) C(26) 1.404(4) yes
C(25) C(30) 1.414(4) yes
C(26) C(27) 1.389(4) yes
C(26) C(31) 1.511(4) yes
C(27) C(28) 1.379(4) yes
C(28) C(29) 1.390(4) yes
C(28) C(32) 1.506(5) yes
C(29) C(30) 1.384(4) yes
C(30) C(33) 1.510(4) yes
C(34) C(35) 1.419(4) yes
C(34) C(39) 1.398(4) yes
C(35) C(36) 1.392(4) yes
C(35) C(40) 1.497(4) yes
C(36) C(37) 1.384(5) yes
C(37) C(38) 1.375(4) yes
C(37) C(41) 1.518(4) yes
C(38) C(39) 1.401(4) yes
C(39) C(42) 1.511(4) yes
C(43) C(44) 1.392(6) yes
C(43) C(48) 1.397(5) yes
C(44) C(45) 1.394(7) yes
C(44) C(49) 1.498(6) yes
C(45) C(46) 1.376(7) yes
C(46) C(47) 1.373(6) yes
C(47) C(48) 1.394(5) yes
C(48) C(50) 1.488(5) yes

loop_
_geom_contact_atom_site_label_1
_geom_contact_atom_site_label_2
_geom_contact_distance
_geom_contact_site_symmetry_2
O(2) C(13) 3.356(4) 2_656
O(3) O(4) 2.665(4) .
O(3) C(52) 3.318(6) .
O(4) N(2) 3.385(4) .
O(4) C(5) 3.430(4) 2_546
O(4) C(51) 3.451(7) .
O(4) C(33) 3.484(4) .
O(4) C(7) 3.496(5) .
O(4) C(8) 3.527(4) .
C(23) C(45) 3.483(6) 1_565
C(27) C(52) 3.444(6) 2_556
C(31) C(49) 3.506(6) 1_565

loop_
_geom_torsion_atom_site_label_1
_geom_torsion_atom_site_label_2
_geom_torsion_atom_site_label_3
_geom_torsion_atom_site_label_4
_geom_torsion
_geom_torsion_publ_flag
Fe(1) O(1) C(16) C(11) 9.2(5) yes
Fe(1) O(1) C(16) C(15) -170.1(2) yes
Fe(1) O(2) C(1) C(2) 153.7(2) yes
Fe(1) O(2) C(1) C(6) -27.0(4) yes
Fe(1) N(1) C(9) C(8) -9.6(3) yes
Fe(1) N(1) C(9) C(34) -135.5(2) yes
Fe(1) N(1) C(10) C(11) 6.7(5) yes
Fe(1) N(2) C(7) C(6) 14.8(4) yes
Fe(1) N(2) C(8) C(9) -44.6(2) yes
Fe(1) N(2) C(8) C(25) -170.9(2) yes
O(1) Fe(1) O(2) C(1) -169.1(2) yes
O(1) Fe(1) O(3) C(51) 2.1(3) yes
O(1) Fe(1) N(1) C(9) -176.9(2) yes
O(1) Fe(1) N(1) C(10) -3.6(3) yes
O(1) Fe(1) N(2) C(7) -124.2(3) yes
O(1) Fe(1) N(2) C(8) 72.3(3) yes
O(1) C(16) C(11) C(10) -5.7(5) yes
O(1) C(16) C(11) C(12) 177.0(3) yes
O(1) C(16) C(15) C(14) -178.1(3) yes
O(1) C(16) C(15) C(43) 7.4(5) yes
O(2) Fe(1) O(1) C(16) -141.2(3) yes
O(2) Fe(1) O(3) C(51) -99.7(3) yes
O(2) Fe(1) N(1) C(9) -81.9(2) yes
O(2) Fe(1) N(1) C(10) 91.4(3) yes
O(2) Fe(1) N(2) C(7) -25.5(2) yes
O(2) Fe(1) N(2) C(8) 170.9(2) yes
O(2) C(1) C(2) C(3) 177.8(3) yes
O(2) C(1) C(2) C(17) -4.9(4) yes
O(2) C(1) C(6) C(5) -178.1(3) yes
O(2) C(1) C(6) C(7) 2.6(5) yes
O(3) Fe(1) O(1) C(16) 105.8(3) yes
O(3) Fe(1) O(2) C(1) -62.0(2) yes
O(3) Fe(1) N(1) C(9) 79.5(2) yes
O(3) Fe(1) N(1) C(10) -107.1(3) yes
O(3) Fe(1) N(2) C(7) 85.0(2) yes
O(3) Fe(1) N(2) C(8) -78.6(2) yes
N(1) Fe(1) O(1) C(16) -4.4(3) yes
N(1) Fe(1) O(2) C(1) 99.4(2) yes
N(1) Fe(1) O(3) C(51) 93.7(3) yes
N(1) Fe(1) N(2) C(7) -165.3(2) yes
N(1) Fe(1) N(2) C(8) 31.2(2) yes
N(1) C(9) C(8) N(2) 33.3(3) yes
N(1) C(9) C(8) C(25) 163.3(2) yes
N(1) C(9) C(34) C(35) -125.1(3) yes
N(1) C(9) C(34) C(39) 55.6(3) yes
N(1) C(10) C(11) C(12) 175.2(3) yes
N(1) C(10) C(11) C(16) -2.1(5) yes
N(2) Fe(1) O(1) C(16) -44.2(5) yes
N(2) Fe(1) O(2) C(1) 32.3(2) yes
N(2) Fe(1) O(3) C(51) 171.4(3) yes
N(2) Fe(1) N(1) C(9) -11.0(2) yes
N(2) Fe(1) N(1) C(10) 162.4(3) yes
N(2) C(7) C(6) C(1) 1.7(5) yes
N(2) C(7) C(6) C(5) -177.5(3) yes
N(2) C(8) C(9) C(34) 160.1(2) yes
N(2) C(8) C(25) C(26) 57.5(3) yes
N(2) C(8) C(25) C(30) -126.4(3) yes
C(1) C(2) C(3) C(4) 0.6(6) yes
C(1) C(2) C(17) C(18) 113.5(3) yes
C(1) C(2) C(17) C(22) -67.9(4) yes
C(1) C(6) C(5) C(4) 0.2(6) yes
C(2) C(1) C(6) C(5) 1.1(5) yes
C(2) C(1) C(6) C(7) -178.1(3) yes
C(2) C(3) C(4) C(5) 0.8(7) yes
C(2) C(17) C(18) C(19) -179.7(3) yes
C(2) C(17) C(18) C(23) 0.6(4) yes
C(2) C(17) C(22) C(21) -179.8(3) yes
C(2) C(17) C(22) C(24) 0.2(5) yes
C(3) C(2) C(1) C(6) -1.5(5) yes
C(3) C(2) C(17) C(18) -69.4(4) yes
C(3) C(2) C(17) C(22) 109.2(4) yes
C(3) C(4) C(5) C(6) -1.1(6) yes
C(4) C(3) C(2) C(17) -176.7(4) yes
C(4) C(5) C(6) C(7) 179.5(4) yes
C(6) C(1) C(2) C(17) 175.8(3) yes
C(6) C(7) N(2) C(8) 177.2(3) yes
C(7) N(2) C(8) C(9) 151.3(3) yes
C(7) N(2) C(8) C(25) 25.0(4) yes
C(8) C(9) N(1) C(10) 176.5(2) yes
C(8) C(9) C(34) C(35) 110.4(3) yes
C(8) C(9) C(34) C(39) -68.8(3) yes
C(8) C(25) C(26) C(27) 173.3(3) yes
C(8) C(25) C(26) C(31) -9.1(4) yes
C(8) C(25) C(30) C(29) -172.8(3) yes
C(8) C(25) C(30) C(33) 8.2(4) yes
C(9) N(1) C(10) C(11) -180.0(3) yes
C(9) C(8) C(25) C(26) -66.9(3) yes
C(9) C(8) C(25) C(30) 109.2(3) yes
C(9) C(34) C(35) C(36) -177.2(3) yes
C(9) C(34) C(35) C(40) 3.8(4) yes
C(9) C(34) C(39) C(38) 177.4(3) yes
C(9) C(34) C(39) C(42) -3.9(4) yes
C(10) N(1) C(9) C(34) 50.5(3) yes
C(10) C(11) C(12) C(13) -176.2(4) yes
C(10) C(11) C(16) C(15) 173.5(3) yes
C(11) C(12) C(13) C(14) 2.4(6) yes
C(11) C(16) C(15) C(14) 2.7(5) yes
C(11) C(16) C(15) C(43) -171.8(3) yes
C(12) C(11) C(16) C(15) -3.8(5) yes
C(12) C(13) C(14) C(15) -3.6(7) yes
C(13) C(12) C(11) C(16) 1.2(6) yes
C(13) C(14) C(15) C(16) 1.0(6) yes
C(13) C(14) C(15) C(43) 175.4(4) yes
C(14) C(15) C(43) C(44) -78.3(5) yes
C(14) C(15) C(43) C(48) 104.2(4) yes
C(15) C(43) C(44) C(45) -178.3(4) yes
C(15) C(43) C(44) C(49) 1.3(7) yes
C(15) C(43) C(48) C(47) -178.2(3) yes
C(15) C(43) C(48) C(50) 5.7(5) yes
C(16) C(15) C(43) C(44) 95.9(4) yes
C(16) C(15) C(43) C(48) -81.5(4) yes
C(17) C(18) C(19) C(20) -0.9(5) yes
C(17) C(22) C(21) C(20) -0.2(6) yes
C(18) C(17) C(22) C(21) -1.1(5) yes
C(18) C(17) C(22) C(24) 178.8(3) yes
C(18) C(19) C(20) C(21) -0.4(6) yes
C(19) C(18) C(17) C(22) 1.7(4) yes
C(19) C(20) C(21) C(22) 1.0(6) yes
C(20) C(19) C(18) C(23) 178.7(3) yes
C(20) C(21) C(22) C(24) 179.8(4) yes
C(22) C(17) C(18) C(23) -178.0(3) yes
C(25) C(8) C(9) C(34) -70.0(3) yes
C(25) C(26) C(27) C(28) -0.7(5) yes
C(25) C(30) C(29) C(28) -0.7(5) yes
C(26) C(25) C(30) C(29) 3.4(4) yes
C(26) C(25) C(30) C(33) -175.6(3) yes
C(26) C(27) C(28) C(29) 3.4(5) yes
C(26) C(27) C(28) C(32) -179.4(3) yes
C(27) C(26) C(25) C(30) -2.8(4) yes
C(27) C(28) C(29) C(30) -2.7(5) yes
C(28) C(27) C(26) C(31) -178.5(3) yes
C(28) C(29) C(30) C(33) 178.4(3) yes
C(30) C(25) C(26) C(31) 174.9(3) yes
C(30) C(29) C(28) C(32) -179.9(3) yes
C(34) C(35) C(36) C(37) -0.6(5) yes
C(34) C(39) C(38) C(37) 0.1(5) yes
C(35) C(34) C(39) C(38) -1.8(4) yes
C(35) C(34) C(39) C(42) 176.9(3) yes
C(35) C(36) C(37) C(38) -1.1(5) yes
C(35) C(36) C(37) C(41) -179.8(3) yes
C(36) C(35) C(34) C(39) 2.1(4) yes
C(36) C(37) C(38) C(39) 1.4(5) yes
C(37) C(36) C(35) C(40) 178.4(3) yes
C(37) C(38) C(39) C(42) -178.7(3) yes
C(39) C(34) C(35) C(40) -176.9(3) yes
C(39) C(38) C(37) C(41) -179.9(3) yes
C(43) C(44) C(45) C(46) -2.7(8) yes
C(43) C(48) C(47) C(46) -4.7(6) yes
C(44) C(43) C(48) C(47) 4.4(5) yes
C(44) C(43) C(48) C(50) -171.7(4) yes
C(44) C(45) C(46) C(47) 2.5(9) yes
C(45) C(44) C(43) C(48) -0.8(6) yes
C(45) C(46) C(47) C(48) 1.2(7) yes
C(46) C(45) C(44) C(49) 177.7(6) yes
C(46) C(47) C(48) C(50) 171.5(4) yes
C(48) C(43) C(44) C(49) 178.8(5) yes
C(48) C(43) C(44) C(49) 178.8(5) yes
